data_7716114
loop_
_publ_author_name
'Bourne, Connor'
'Dong, Huanhuan'
'McKain, Katharine'
'Mayer, Lena C.'
'McKay, Aidan P.'
'Cordes, David B.'
'Slawin, Alexandra M. Z.'
'Stasch, Andreas'

_publ_section_title
;
 Alkyl backbone variations in common &#x3b2;-diketiminate ligands and
 applications to <i>N</i>-heterocyclic silylene chemistry.
;
_journal_issue 23
_journal_name_full 'Dalton transactions (Cambridge, England : 2003)'
_journal_page_first 9887
_journal_page_last 9895
_journal_paper_doi 10.1039/d4dt01298d
_journal_volume 53
_journal_year 2024
_chemical_formula_moiety 'C27 H38 N2'
_chemical_formula_sum 'C27 H38 N2'
_chemical_formula_weight 390.61
_space_group_crystal_system trigonal
_space_group_IT_number 147
_space_group_name_Hall '-P 3'
_space_group_name_H-M_alt 'P -3'
_atom_sites_solution_hydrogens geom
_atom_sites_solution_primary direct
_atom_sites_solution_secondary difmap
_audit_creation_date 2023-07-18
_audit_creation_method 'by CrystalStructure 4.3'
_audit_update_record
;
2024-04-30 deposited with the CCDC.	2024-05-21 downloaded from the CCDC.
;
_cell_angle_alpha 90.0000
_cell_angle_beta 90.0000
_cell_angle_gamma 120.0000
_cell_formula_units_Z 18
_cell_length_a 32.532(4)
_cell_length_b 32.532(4)
_cell_length_c 12.1693(17)
_cell_measurement_reflns_used 8714
_cell_measurement_temperature 173
_cell_measurement_theta_max 22.20
_cell_measurement_theta_min 2.10
_cell_volume 11154(2)
_computing_cell_refinement 'CrystalClear-SM Expert 2.1 b45'
_computing_data_collection 'CrystalClear-SM Expert 2.1 b45 (Rigaku, 2015)'
_computing_data_reduction 'CrystalClear-SM Expert 2.1 b45'
_computing_molecular_graphics 'CrystalStructure 4.3'
_computing_publication_material 'CrystalStructure 4.3 (Rigaku, 2018)'
_computing_structure_refinement 'SHELXL Version 2019/3 (Sheldrick, 2008)'
_computing_structure_solution 'SIR2004 (Burla, et al., 2005)'
_diffrn_ambient_temperature 173
_diffrn_detector_area_resol_mean 5.814
_diffrn_measured_fraction_theta_full 0.999
_diffrn_measured_fraction_theta_max 0.999
_diffrn_measurement_device_type 'Rigaku XtaLAB P200'
_diffrn_measurement_method \w
_diffrn_radiation_type 'Mo K\a'
_diffrn_radiation_wavelength 0.71073
_diffrn_reflns_av_R_equivalents 0.0979
_diffrn_reflns_av_unetI/netI 0.0510
_diffrn_reflns_Laue_measured_fraction_full 0.999
_diffrn_reflns_Laue_measured_fraction_max 0.999
_diffrn_reflns_limit_h_max 39
_diffrn_reflns_limit_h_min -39
_diffrn_reflns_limit_k_max 39
_diffrn_reflns_limit_k_min -39
_diffrn_reflns_limit_l_max 14
_diffrn_reflns_limit_l_min -14
_diffrn_reflns_number 137427
_diffrn_reflns_point_group_measured_fraction_full 0.999
_diffrn_reflns_point_group_measured_fraction_max 0.999
_diffrn_reflns_theta_full 25.242
_diffrn_reflns_theta_max 25.334
_diffrn_reflns_theta_min 1.673
_diffrn_standards_number 0
_exptl_absorpt_coefficient_mu 0.060
_exptl_absorpt_correction_T_max 0.998
_exptl_absorpt_correction_T_min 0.951
_exptl_absorpt_correction_type multi-scan
_exptl_absorpt_process_details 'REQAB (Rigaku, 1998)'
_exptl_crystal_colour colorless
_exptl_crystal_density_diffrn 1.047
_exptl_crystal_density_method 'not measured'
_exptl_crystal_description prism
_exptl_crystal_F_000 3852.00
_exptl_crystal_size_max 0.150
_exptl_crystal_size_mid 0.050
_exptl_crystal_size_min 0.030
_refine_diff_density_max 0.22
_refine_diff_density_min -0.17
_refine_ls_extinction_method none
_refine_ls_goodness_of_fit_ref 1.015
_refine_ls_hydrogen_treatment constr
_refine_ls_number_parameters 973
_refine_ls_number_reflns 13590
_refine_ls_number_restraints 209
_refine_ls_R_factor_all 0.1362
_refine_ls_R_factor_gt 0.0598
_refine_ls_shift/su_max 0.000
_refine_ls_structure_factor_coef Fsqd
_refine_ls_weighting_details 'w = 1/[\s^2^(Fo^2^)+(0.0712P)^2^+1.9333P] where P=(Fo^2^+2Fc^2^)/3'
_refine_ls_weighting_scheme calc
_refine_ls_wR_factor_gt 0.1302
_refine_ls_wR_factor_ref 0.1653
_reflns_Friedel_coverage 0.000
_reflns_number_gt 7293
_reflns_number_total 13590
_reflns_threshold_expression F^2^>2.0\s(F^2^)
_cod_data_source_file d4dt01298d2.cif
_cod_data_source_block aslm2
_cod_depositor_comments 'Adding full bibliography for 7716105--7716116.cif.'
_cod_database_code 7716114
_shelx_shelxl_version_number 2019/3

loop_
_space_group_symop_id
_space_group_symop_operation_xyz
1 +X,+Y,+Z
2 -Y,+X-Y,+Z
3 -X+Y,-X,+Z
4 -X,-Y,-Z
5 +Y,-X+Y,-Z
6 +X-Y,+X,-Z

loop_
_atom_site_label
_atom_site_type_symbol
_atom_site_fract_x
_atom_site_fract_y
_atom_site_fract_z
_atom_site_U_iso_or_equiv
_atom_site_adp_type
_atom_site_occupancy
_atom_site_site_symmetry_order
_atom_site_calc_flag
_atom_site_refinement_flags_posn
_atom_site_refinement_flags_adp
_atom_site_refinement_flags_occupancy
_atom_site_disorder_assembly
_atom_site_disorder_group
N1 N 0.36565(10) 0.47623(10) 0.8420(2) 0.0646(8) Uani 1 1 d . . . . .
H1 H 0.373978 0.493796 0.772468 0.097 Uiso 1 1 calc R U . . .
N5 N 0.43039(9) 0.54945(10) 0.7278(2) 0.0592(7) Uani 1 1 d . . . . .
N31 N 0.18753(10) 0.22246(10) 0.2021(2) 0.0645(8) Uani 1 1 d . . . . .
H31 H 0.167529 0.209713 0.267546 0.097 Uiso 1 1 calc R U . . .
N35 N 0.11587(10) 0.21372(10) 0.3216(3) 0.0648(8) Uani 1 1 d . . . . .
N61 N 0.22003(10) 0.45545(10) 0.3574(2) 0.0612(8) Uani 1 1 d . . . . .
H61 H 0.200591 0.469449 0.336372 0.092 Uiso 1 1 calc R U . . .
N65 N 0.14938(9) 0.44936(10) 0.2383(2) 0.0601(7) Uani 1 1 d D . . . .
C2 C 0.40048(14) 0.48197(13) 0.9048(3) 0.0605(9) Uani 1 1 d . . . . .
C3 C 0.44720(13) 0.51685(13) 0.8826(3) 0.0649(10) Uani 1 1 d . . . . .
H3 H 0.471214 0.517896 0.928885 0.078 Uiso 1 1 calc R U . . .
C4 C 0.46182(12) 0.55044(12) 0.7980(3) 0.0629(9) Uani 1 1 d . . . . .
C6 C 0.31695(13) 0.44695(12) 0.8652(3) 0.0611(9) Uani 1 1 d . . . . .
C7 C 0.29080(13) 0.40345(13) 0.8124(3) 0.0621(9) Uani 1 1 d . . . . .
C8 C 0.24221(14) 0.37662(13) 0.8320(4) 0.0731(11) Uani 1 1 d . . . . .
H8 H 0.223973 0.347112 0.795424 0.088 Uiso 1 1 calc R U . . .
C9 C 0.22031(16) 0.39216(14) 0.9034(4) 0.0865(13) Uani 1 1 d . . . . .
H9 H 0.187308 0.373067 0.917782 0.104 Uiso 1 1 calc R U . . .
C10 C 0.24614(17) 0.43521(16) 0.9537(4) 0.0889(14) Uani 1 1 d . . . . .
H10 H 0.230609 0.445838 1.002524 0.107 Uiso 1 1 calc R U . . .
C11 C 0.29438(15) 0.46376(14) 0.9353(3) 0.0739(11) Uani 1 1 d . . . . .
C12 C 0.31329(15) 0.38522(15) 0.7317(3) 0.0805(12) Uani 1 1 d . . . . .
H12A H 0.348101 0.403062 0.742624 0.097 Uiso 1 1 calc R U . . .
H12B H 0.302075 0.351467 0.748493 0.097 Uiso 1 1 calc R U . . .
C13 C 0.3033(2) 0.3890(2) 0.6166(4) 0.1235(18) Uani 1 1 d . . . . .
H13A H 0.316018 0.422458 0.597504 0.148 Uiso 1 1 calc R U . . .
H13B H 0.268900 0.371552 0.604555 0.148 Uiso 1 1 calc R U . . .
H13C H 0.318234 0.375476 0.570295 0.148 Uiso 1 1 calc R U . . .
C14 C 0.32267(18) 0.51221(16) 0.9895(5) 0.0998(15) Uani 1 1 d D . . . .
H14A H 0.334196 0.507996 1.061613 0.120 Uiso 0.71(3) 1 calc R U P A 1
H14B H 0.350870 0.532126 0.943576 0.120 Uiso 0.71(3) 1 calc R U P A 1
H14C H 0.317724 0.508733 1.070043 0.120 Uiso 0.29(3) 1 calc R U P A 2
H14D H 0.356898 0.525106 0.975056 0.120 Uiso 0.29(3) 1 calc R U P A 2
C15 C 0.2964(5) 0.5384(4) 1.0073(17) 0.101(4) Uani 0.71(3) 1 d . . P A 1
H15A H 0.319032 0.571661 1.024814 0.151 Uiso 0.71(3) 1 calc R U P A 1
H15B H 0.274054 0.523918 1.068321 0.151 Uiso 0.71(3) 1 calc R U P A 1
H15C H 0.278950 0.536891 0.940361 0.151 Uiso 0.71(3) 1 calc R U P A 1
C15A C 0.3083(10) 0.5456(7) 0.948(3) 0.088(7) Uani 0.29(3) 1 d D . P A 2
H15D H 0.273921 0.528789 0.936014 0.132 Uiso 0.29(3) 1 calc R U P A 2
H15E H 0.324641 0.559354 0.878464 0.132 Uiso 0.29(3) 1 calc R U P A 2
H15F H 0.316824 0.571040 1.001867 0.132 Uiso 0.29(3) 1 calc R U P A 2
C16 C 0.39077(17) 0.45076(14) 1.0063(4) 0.0829(13) Uani 1 1 d . . . . .
H16A H 0.416084 0.468679 1.060946 0.099 Uiso 1 1 calc R U . . .
H16B H 0.360353 0.444523 1.039251 0.099 Uiso 1 1 calc R U . . .
C17 C 0.3883(2) 0.40592(18) 0.9865(5) 0.1105(17) Uani 1 1 d . . . . .
H17A H 0.360604 0.385930 0.940689 0.166 Uiso 1 1 calc R U . . .
H17B H 0.385549 0.389975 1.056667 0.166 Uiso 1 1 calc R U . . .
H17C H 0.417210 0.411371 0.948502 0.166 Uiso 1 1 calc R U . . .
C18 C 0.5117(5) 0.5930(6) 0.7979(12) 0.064(4) Uani 0.522(16) 1 d . . P B 1
H18A H 0.510975 0.620658 0.766160 0.077 Uiso 0.522(16) 1 calc R U P B 1
H18B H 0.523181 0.600960 0.874536 0.077 Uiso 0.522(16) 1 calc R U P B 1
C19 C 0.5452(4) 0.5841(3) 0.7340(8) 0.087(4) Uani 0.522(16) 1 d . . P B 1
H19A H 0.576369 0.612983 0.732158 0.104 Uiso 0.522(16) 1 calc R U P B 1
H19B H 0.533283 0.574867 0.658804 0.104 Uiso 0.522(16) 1 calc R U P B 1
H19C H 0.548045 0.558427 0.768669 0.104 Uiso 0.522(16) 1 calc R U P B 1
C18A C 0.5159(8) 0.5787(7) 0.772(2) 0.105(7) Uani 0.478(16) 1 d . . P B 2
H18C H 0.531283 0.560892 0.798991 0.125 Uiso 0.478(16) 1 calc R U P B 2
H18D H 0.521025 0.583271 0.692106 0.125 Uiso 0.478(16) 1 calc R U P B 2
C19A C 0.5368(6) 0.6248(6) 0.8272(12) 0.112(5) Uani 0.478(16) 1 d . . P B 2
H19D H 0.567935 0.646227 0.795061 0.134 Uiso 0.478(16) 1 calc R U P B 2
H19E H 0.540418 0.620720 0.905736 0.134 Uiso 0.478(16) 1 calc R U P B 2
H19F H 0.515957 0.638206 0.817553 0.134 Uiso 0.478(16) 1 calc R U P B 2
C20 C 0.44124(10) 0.58173(12) 0.6379(3) 0.0512(9) Uani 1 1 d . . . . .
C21 C 0.44732(13) 0.56809(13) 0.5342(3) 0.0576(10) Uani 1 1 d . . . . .
C22 C 0.45509(13) 0.59775(14) 0.4462(3) 0.0640(10) Uani 1 1 d . . . . .
H22 H 0.459983 0.588983 0.375057 0.077 Uiso 1 1 calc R U . . .
C23 C 0.45580(13) 0.64011(14) 0.4611(4) 0.0651(11) Uani 1 1 d . . . . .
H23 H 0.461176 0.660397 0.400052 0.078 Uiso 1 1 calc R U . . .
C24 C 0.44890(13) 0.65289(13) 0.5619(4) 0.0631(11) Uani 1 1 d . . . . .
H24 H 0.449111 0.682017 0.570491 0.076 Uiso 1 1 calc R U . . .
C25 C 0.44150(12) 0.62439(12) 0.6534(3) 0.0573(9) Uani 1 1 d . . . . .
C26 C 0.44579(19) 0.52122(16) 0.5141(4) 0.0874(14) Uani 1 1 d . . . . .
H26A H 0.476151 0.527655 0.480491 0.105 Uiso 1 1 calc R U . . .
H26B H 0.442650 0.505342 0.585568 0.105 Uiso 1 1 calc R U . . .
C27 C 0.4056(2) 0.48830(18) 0.4406(5) 0.1219(19) Uani 1 1 d . . . . .
H27A H 0.407365 0.504453 0.371261 0.146 Uiso 1 1 calc R U . . .
H27B H 0.375290 0.479066 0.476877 0.146 Uiso 1 1 calc R U . . .
H27C H 0.407854 0.459901 0.425591 0.146 Uiso 1 1 calc R U . . .
C28 C 0.43243(16) 0.63894(17) 0.7647(3) 0.0852(12) Uani 1 1 d . . . . .
H28A H 0.426152 0.613465 0.817995 0.102 Uiso 1 1 calc R U . . .
H28B H 0.461692 0.667841 0.788654 0.102 Uiso 1 1 calc R U . . .
C29 C 0.39286(19) 0.6485(2) 0.7695(4) 0.1157(17) Uani 1 1 d . . . . .
H29A H 0.362853 0.618864 0.758184 0.139 Uiso 1 1 calc R U . . .
H29B H 0.396830 0.671265 0.711882 0.139 Uiso 1 1 calc R U . . .
H29C H 0.392499 0.661769 0.841532 0.139 Uiso 1 1 calc R U . . .
C32 C 0.18351(12) 0.25409(12) 0.1442(3) 0.0570(9) Uani 1 1 d D . . . .
C33 C 0.14943(14) 0.26659(13) 0.1736(3) 0.0676(10) Uani 1 1 d . . . . .
H33 H 0.148472 0.290525 0.130778 0.081 Uiso 1 1 calc R U . . .
C34 C 0.11698(13) 0.24731(13) 0.2591(3) 0.0658(10) Uani 1 1 d D . . . .
C36 C 0.21882(12) 0.20525(12) 0.1768(3) 0.0570(9) Uani 1 1 d . . . . .
C37 C 0.20218(14) 0.16549(15) 0.1084(4) 0.0715(11) Uani 1 1 d . . . . .
C38 C 0.23139(18) 0.14703(18) 0.0885(4) 0.0934(14) Uani 1 1 d . . . . .
H38 H 0.220452 0.120059 0.042121 0.112 Uiso 1 1 calc R U . . .
C39 C 0.27429(18) 0.16581(19) 0.1321(5) 0.0963(14) Uani 1 1 d . . . . .
H39 H 0.293678 0.152508 0.114794 0.116 Uiso 1 1 calc R U . . .
C40 C 0.29146(15) 0.20402(18) 0.2017(5) 0.0938(15) Uani 1 1 d . . . . .
H40 H 0.322157 0.216543 0.233131 0.113 Uiso 1 1 calc R U . . .
C41 C 0.26314(14) 0.22485(14) 0.2268(3) 0.0737(11) Uani 1 1 d D . . . .
C42 C 0.15281(17) 0.14288(17) 0.0579(4) 0.0945(15) Uani 1 1 d D . . . .
H42A H 0.134253 0.154473 0.098627 0.113 Uiso 0.910(12) 1 calc R U P C 1
H42B H 0.156032 0.154365 -0.018700 0.113 Uiso 0.910(12) 1 calc R U P C 1
H42C H 0.147993 0.167215 0.020700 0.113 Uiso 0.090(12) 1 calc R U P C 2
H42D H 0.148577 0.118509 0.003273 0.113 Uiso 0.090(12) 1 calc R U P C 2
C43 C 0.1261(2) 0.0923(2) 0.0562(7) 0.141(4) Uani 0.910(12) 1 d . . P C 1
H43A H 0.143749 0.080053 0.015757 0.211 Uiso 0.910(12) 1 calc R U P C 1
H43B H 0.095520 0.081877 0.020088 0.211 Uiso 0.910(12) 1 calc R U P C 1
H43C H 0.120645 0.080221 0.131737 0.211 Uiso 0.910(12) 1 calc R U P C 1
C43A C 0.118(2) 0.121(3) 0.151(4) 0.14(3) Uiso 0.090(12) 1 d D . P C 2
H43D H 0.085575 0.105458 0.122274 0.204 Uiso 0.090(12) 1 calc R U P C 2
H43E H 0.123244 0.096588 0.187106 0.204 Uiso 0.090(12) 1 calc R U P C 2
H43F H 0.122663 0.145058 0.204449 0.204 Uiso 0.090(12) 1 calc R U P C 2
C44 C 0.28076(19) 0.26540(18) 0.3058(5) 0.1055(15) Uani 1 1 d D . . . .
H44C H 0.315776 0.280475 0.307478 0.127 Uiso 0.30(4) 1 calc R U P D 2
H44D H 0.273462 0.288893 0.273156 0.127 Uiso 0.30(4) 1 calc R U P D 2
H44A H 0.260989 0.280567 0.299652 0.127 Uiso 0.70(4) 1 calc R U P D 1
H44B H 0.313830 0.289409 0.286967 0.127 Uiso 0.70(4) 1 calc R U P D 1
C45 C 0.2789(5) 0.2483(4) 0.4255(7) 0.111(5) Uani 0.70(4) 1 d . U P D 1
H45A H 0.289643 0.275240 0.475874 0.166 Uiso 0.70(4) 1 calc R U P D 1
H45B H 0.299706 0.234649 0.432558 0.166 Uiso 0.70(4) 1 calc R U P D 1
H45C H 0.246288 0.224124 0.443847 0.166 Uiso 0.70(4) 1 calc R U P D 1
C46 C 0.2128(4) 0.2744(4) 0.0425(8) 0.065(3) Uani 0.661(10) 1 d . . P E 1
H46A H 0.217394 0.249605 0.006806 0.077 Uiso 0.661(10) 1 calc R U P E 1
H46B H 0.195335 0.283463 -0.009507 0.077 Uiso 0.661(10) 1 calc R U P E 1
C47 C 0.2599(3) 0.3164(3) 0.0646(6) 0.097(3) Uani 0.661(10) 1 d . . P E 1
H47A H 0.275827 0.330267 -0.005171 0.145 Uiso 0.661(10) 1 calc R U P E 1
H47B H 0.279132 0.306718 0.107507 0.145 Uiso 0.661(10) 1 calc R U P E 1
H47C H 0.255787 0.339889 0.106113 0.145 Uiso 0.661(10) 1 calc R U P E 1
C48 C 0.0854(4) 0.2682(4) 0.2865(9) 0.089(3) Uani 0.708(12) 1 d . . P F 1
H48A H 0.074454 0.260661 0.363611 0.107 Uiso 0.708(12) 1 calc R U P F 1
H48B H 0.103876 0.303192 0.278907 0.107 Uiso 0.708(12) 1 calc R U P F 1
C49 C 0.0428(3) 0.2483(3) 0.2105(9) 0.124(4) Uani 0.708(12) 1 d . . P F 1
H49A H 0.053638 0.253100 0.134023 0.187 Uiso 0.708(12) 1 calc R U P F 1
H49B H 0.024913 0.264731 0.223703 0.187 Uiso 0.708(12) 1 calc R U P F 1
H49C H 0.022406 0.214334 0.224775 0.187 Uiso 0.708(12) 1 calc R U P F 1
C45A C 0.2650(19) 0.2590(15) 0.419(2) 0.22(2) Uani 0.30(4) 1 d D U P D 2
H45D H 0.280634 0.289755 0.457022 0.334 Uiso 0.30(4) 1 calc R U P D 2
H45E H 0.230515 0.245738 0.421492 0.334 Uiso 0.30(4) 1 calc R U P D 2
H45F H 0.273161 0.237255 0.456084 0.334 Uiso 0.30(4) 1 calc R U P D 2
C46A C 0.2216(9) 0.2861(7) 0.0639(16) 0.119(14) Uiso 0.339(10) 1 d D . P E 2
H46C H 0.252957 0.296254 0.097259 0.143 Uiso 0.339(10) 1 calc R U P E 2
H46D H 0.219104 0.314984 0.052659 0.143 Uiso 0.339(10) 1 calc R U P E 2
C47A C 0.2195(5) 0.2643(5) -0.0472(13) 0.089(5) Uiso 0.339(10) 1 d D . P E 2
H47D H 0.240879 0.289070 -0.098388 0.133 Uiso 0.339(10) 1 calc R U P E 2
H47E H 0.187014 0.249057 -0.075593 0.133 Uiso 0.339(10) 1 calc R U P E 2
H47F H 0.229451 0.240465 -0.039676 0.133 Uiso 0.339(10) 1 calc R U P E 2
C48A C 0.0739(6) 0.2538(9) 0.260(2) 0.077(9) Uiso 0.292(12) 1 d D . P F 2
H48C H 0.069182 0.264242 0.186785 0.092 Uiso 0.292(12) 1 calc R U P F 2
H48D H 0.044924 0.223875 0.280006 0.092 Uiso 0.292(12) 1 calc R U P F 2
C49A C 0.0858(8) 0.2918(7) 0.3457(19) 0.132(9) Uiso 0.292(12) 1 d D . P F 2
H49D H 0.115508 0.320444 0.325713 0.198 Uiso 0.292(12) 1 calc R U P F 2
H49E H 0.089536 0.280283 0.417370 0.198 Uiso 0.292(12) 1 calc R U P F 2
H49F H 0.060145 0.299193 0.349595 0.198 Uiso 0.292(12) 1 calc R U P F 2
C50 C 0.08479(13) 0.19238(13) 0.4133(3) 0.0576(10) Uani 1 1 d . . . . .
C51 C 0.04176(13) 0.15033(13) 0.3990(3) 0.0598(10) Uani 1 1 d . . . . .
C52 C 0.01309(14) 0.12988(15) 0.4907(4) 0.0719(12) Uani 1 1 d . . . . .
H52 H -0.016762 0.101749 0.482206 0.086 Uiso 1 1 calc R U . . .
C53 C 0.02711(15) 0.14958(15) 0.5933(4) 0.0706(11) Uani 1 1 d . . . . .
H53 H 0.006982 0.135128 0.654785 0.085 Uiso 1 1 calc R U . . .
C54 C 0.07000(15) 0.18996(14) 0.6069(4) 0.0714(11) Uani 1 1 d . . . . .
H54 H 0.079625 0.202979 0.678468 0.086 Uiso 1 1 calc R U . . .
C55 C 0.09978(14) 0.21231(13) 0.5183(3) 0.0652(10) Uani 1 1 d . . . . .
C56 C 0.02510(16) 0.12761(16) 0.2876(4) 0.0872(13) Uani 1 1 d . . . . .
H56A H -0.005031 0.126681 0.269640 0.105 Uiso 1 1 calc R U . . .
H56B H 0.048869 0.147724 0.231879 0.105 Uiso 1 1 calc R U . . .
C57 C 0.01746(19) 0.07846(17) 0.2798(5) 0.1083(16) Uani 1 1 d . . . . .
H57A H 0.012982 0.068479 0.202692 0.130 Uiso 1 1 calc R U . . .
H57B H -0.010806 0.056719 0.322110 0.130 Uiso 1 1 calc R U . . .
H57C H 0.045193 0.077940 0.309545 0.130 Uiso 1 1 calc R U . . .
C58 C 0.14768(17) 0.25662(16) 0.5373(4) 0.0944(14) Uani 1 1 d . . . . .
H58A H 0.163484 0.268695 0.465471 0.113 Uiso 1 1 calc R U . . .
H58B H 0.142549 0.281437 0.570709 0.113 Uiso 1 1 calc R U . . .
C59 C 0.1793(2) 0.2482(2) 0.6091(7) 0.164(3) Uani 1 1 d . . . . .
H59A H 0.185666 0.224700 0.574934 0.196 Uiso 1 1 calc R U . . .
H59B H 0.163896 0.236322 0.680450 0.196 Uiso 1 1 calc R U . . .
H59C H 0.209187 0.278010 0.619558 0.196 Uiso 1 1 calc R U . . .
C62 C 0.21610(13) 0.42016(13) 0.2962(4) 0.0695(10) Uani 1 1 d D . . . .
C63 C 0.18295(14) 0.40111(13) 0.2125(3) 0.0747(11) Uani 1 1 d . . . . .
H63 H 0.182710 0.376397 0.170440 0.090 Uiso 1 1 calc R U . . .
C64 C 0.14985(12) 0.41461(13) 0.1839(3) 0.0641(9) Uani 1 1 d D . . . .
C66 C 0.24984(12) 0.47512(12) 0.4510(3) 0.0530(9) Uani 1 1 d . . . . .
C67 C 0.23279(13) 0.45488(13) 0.5545(3) 0.0586(10) Uani 1 1 d D . . . .
C68 C 0.26145(14) 0.47604(13) 0.6450(3) 0.0646(9) Uani 1 1 d . . . . .
H68 H 0.250484 0.462409 0.715513 0.077 Uiso 1 1 calc R U . . .
C69 C 0.30485(14) 0.51579(14) 0.6360(3) 0.0656(10) Uani 1 1 d . . . . .
H69 H 0.323827 0.529486 0.699583 0.079 Uiso 1 1 calc R U . . .
C70 C 0.32115(13) 0.53606(14) 0.5342(4) 0.0616(10) Uani 1 1 d . . . . .
H70 H 0.351400 0.563908 0.528495 0.074 Uiso 1 1 calc R U . . .
C71 C 0.29443(13) 0.51678(13) 0.4402(3) 0.0559(10) Uani 1 1 d . . . . .
C72 C 0.18421(16) 0.41154(15) 0.5689(4) 0.0881(14) Uani 1 1 d D . . . .
H72C H 0.179370 0.388144 0.511085 0.106 Uiso 0.19(3) 1 calc R U P G 2
H72D H 0.183009 0.396813 0.640943 0.106 Uiso 0.19(3) 1 calc R U P G 2
H72A H 0.169442 0.400220 0.495880 0.106 Uiso 0.81(3) 1 calc R U P G 1
H72B H 0.187681 0.385902 0.603557 0.106 Uiso 0.81(3) 1 calc R U P G 1
C73 C 0.1522(2) 0.4218(2) 0.6389(13) 0.128(5) Uani 0.81(3) 1 d . U P G 1
H73A H 0.165754 0.431208 0.712638 0.193 Uiso 0.81(3) 1 calc R U P G 1
H73B H 0.120793 0.393184 0.643846 0.193 Uiso 0.81(3) 1 calc R U P G 1
H73C H 0.149077 0.447512 0.605569 0.193 Uiso 0.81(3) 1 calc R U P G 1
C73A C 0.1444(8) 0.4225(12) 0.563(7) 0.20(2) Uiso 0.19(3) 1 d D U P G 2
H73D H 0.114006 0.393149 0.573189 0.296 Uiso 0.19(3) 1 calc R U P G 2
H73E H 0.148523 0.445048 0.621487 0.296 Uiso 0.19(3) 1 calc R U P G 2
H73F H 0.144882 0.436372 0.491538 0.296 Uiso 0.19(3) 1 calc R U P G 2
C74 C 0.31223(15) 0.54095(14) 0.3309(3) 0.0780(11) Uani 1 1 d . . . . .
H74A H 0.343957 0.544814 0.317036 0.094 Uiso 1 1 calc R U . . .
H74B H 0.290636 0.520219 0.272525 0.094 Uiso 1 1 calc R U . . .
C75 C 0.31579(17) 0.58853(16) 0.3233(4) 0.1007(15) Uani 1 1 d . . . . .
H75A H 0.329116 0.602823 0.251760 0.121 Uiso 1 1 calc R U . . .
H75B H 0.336459 0.609113 0.381975 0.121 Uiso 1 1 calc R U . . .
H75C H 0.284119 0.584803 0.331122 0.121 Uiso 1 1 calc R U . . .
C76 C 0.2453(3) 0.3964(3) 0.3278(7) 0.091(2) Uani 0.799(11) 1 d . . P H 1
H76A H 0.252611 0.400765 0.407355 0.109 Uiso 0.799(11) 1 calc R U P H 1
H76B H 0.226410 0.361857 0.313039 0.109 Uiso 0.799(11) 1 calc R U P H 1
C77 C 0.2905(2) 0.4171(3) 0.2641(7) 0.126(3) Uani 0.799(11) 1 d . . P H 1
H77A H 0.283368 0.409932 0.185882 0.188 Uiso 0.799(11) 1 calc R U P H 1
H77B H 0.309670 0.403454 0.289960 0.188 Uiso 0.799(11) 1 calc R U P H 1
H77C H 0.308279 0.451599 0.274592 0.188 Uiso 0.799(11) 1 calc R U P H 1
C78 C 0.1094(3) 0.3803(3) 0.1076(9) 0.076(3) Uani 0.594(15) 1 d D . P I 1
H78A H 0.111180 0.351099 0.096004 0.091 Uiso 0.594(15) 1 calc R U P I 1
H78B H 0.078277 0.371225 0.141263 0.091 Uiso 0.594(15) 1 calc R U P I 1
C79 C 0.1144(3) 0.4047(3) 0.0005(10) 0.087(3) Uani 0.594(15) 1 d . . P I 1
H79A H 0.090319 0.382615 -0.051033 0.131 Uiso 0.594(15) 1 calc R U P I 1
H79B H 0.146084 0.415451 -0.029796 0.131 Uiso 0.594(15) 1 calc R U P I 1
H79C H 0.110078 0.432146 0.011935 0.131 Uiso 0.594(15) 1 calc R U P I 1
C80 C 0.1145(4) 0.4626(5) 0.2268(13) 0.060(4) Uani 0.56(2) 1 d G . P J 1
C81 C 0.0706(4) 0.4449(5) 0.2779(12) 0.073(4) Uani 0.56(2) 1 d DG . P J 1
C82 C 0.0425(4) 0.4650(6) 0.2562(12) 0.079(3) Uani 0.56(2) 1 d G . P J 1
H82 H 0.012534 0.452908 0.291046 0.095 Uiso 0.56(2) 1 calc R U P J 1
C83 C 0.0583(5) 0.5029(5) 0.1834(14) 0.099(4) Uani 0.56(2) 1 d G . P J 1
H83 H 0.039081 0.516621 0.168510 0.119 Uiso 0.56(2) 1 calc R U P J 1
C84 C 0.1021(5) 0.5206(4) 0.1323(12) 0.084(4) Uani 0.56(2) 1 d G . P J 1
H84 H 0.112926 0.546463 0.082558 0.101 Uiso 0.56(2) 1 calc R U P J 1
C85 C 0.1302(3) 0.5005(5) 0.1540(12) 0.063(3) Uani 0.56(2) 1 d DG . P J 1
C86 C 0.0549(8) 0.4025(5) 0.3513(13) 0.084(4) Uani 0.56(2) 1 d D . P J 1
H86A H 0.028153 0.374847 0.314910 0.100 Uiso 0.56(2) 1 calc R U P J 1
H86B H 0.081368 0.395792 0.356822 0.100 Uiso 0.56(2) 1 calc R U P J 1
C87 C 0.0397(8) 0.4060(9) 0.4655(14) 0.133(7) Uani 0.56(2) 1 d D . P J 1
H87A H 0.007022 0.399918 0.463945 0.200 Uiso 0.56(2) 1 calc R U P J 1
H87B H 0.060751 0.437899 0.494570 0.200 Uiso 0.56(2) 1 calc R U P J 1
H87C H 0.041435 0.382473 0.512575 0.200 Uiso 0.56(2) 1 calc R U P J 1
C88 C 0.1750(5) 0.5276(6) 0.0852(17) 0.102(6) Uani 0.56(2) 1 d D . P J 1
H88A H 0.189203 0.507300 0.072085 0.122 Uiso 0.56(2) 1 calc R U P J 1
H88B H 0.166664 0.535463 0.012990 0.122 Uiso 0.56(2) 1 calc R U P J 1
C89 C 0.2106(5) 0.5724(6) 0.1414(17) 0.117(5) Uani 0.56(2) 1 d D . P J 1
H89A H 0.235947 0.592234 0.089690 0.175 Uiso 0.56(2) 1 calc R U P J 1
H89B H 0.224126 0.564596 0.204455 0.175 Uiso 0.56(2) 1 calc R U P J 1
H89C H 0.194922 0.589766 0.166798 0.175 Uiso 0.56(2) 1 calc R U P J 1
C76A C 0.2577(9) 0.4122(11) 0.288(3) 0.089(14) Uiso 0.201(11) 1 d D . P H 2
H76C H 0.286776 0.440376 0.315959 0.107 Uiso 0.201(11) 1 calc R U P H 2
H76D H 0.263055 0.406811 0.210826 0.107 Uiso 0.201(11) 1 calc R U P H 2
C77A C 0.2463(8) 0.3687(8) 0.358(2) 0.093(9) Uiso 0.201(11) 1 d D . P H 2
H77D H 0.224582 0.339856 0.317309 0.140 Uiso 0.201(11) 1 calc R U P H 2
H77E H 0.231261 0.369866 0.426722 0.140 Uiso 0.201(11) 1 calc R U P H 2
H77F H 0.275660 0.368482 0.374248 0.140 Uiso 0.201(11) 1 calc R U P H 2
C78A C 0.1228(4) 0.4007(5) 0.0752(8) 0.050(4) Uani 0.406(15) 1 d D . P I 2
H78C H 0.114604 0.425209 0.054597 0.060 Uiso 0.406(15) 1 calc R U P I 2
H78D H 0.143504 0.399706 0.016957 0.060 Uiso 0.406(15) 1 calc R U P I 2
C79A C 0.0787(6) 0.3540(5) 0.0815(14) 0.127(6) Uani 0.406(15) 1 d D . P I 2
H79D H 0.054813 0.353697 0.032121 0.190 Uiso 0.406(15) 1 calc R U P I 2
H79E H 0.066686 0.348259 0.157075 0.190 Uiso 0.406(15) 1 calc R U P I 2
H79F H 0.085551 0.328996 0.059599 0.190 Uiso 0.406(15) 1 calc R U P I 2
C80A C 0.1182(5) 0.4672(6) 0.2156(17) 0.057(5) Uani 0.44(2) 1 d DG . P J 2
C81A C 0.0760(6) 0.4407(6) 0.2730(15) 0.063(4) Uani 0.44(2) 1 d DG . P J 2
C82A C 0.0420(5) 0.4546(7) 0.2736(17) 0.104(7) Uani 0.44(2) 1 d G . P J 2
H82A H 0.013118 0.436460 0.312799 0.124 Uiso 0.44(2) 1 calc R U P J 2
C83A C 0.0501(6) 0.4950(7) 0.2167(18) 0.093(5) Uani 0.44(2) 1 d G . P J 2
H83A H 0.026851 0.504563 0.217065 0.112 Uiso 0.44(2) 1 calc R U P J 2
C84A C 0.0923(6) 0.5216(5) 0.1593(16) 0.089(5) Uani 0.44(2) 1 d G . P J 2
H84A H 0.097870 0.549230 0.120416 0.107 Uiso 0.44(2) 1 calc R U P J 2
C85A C 0.1263(5) 0.5077(6) 0.1587(16) 0.076(5) Uani 0.44(2) 1 d DG . P J 2
C86A C 0.0657(11) 0.4013(8) 0.3538(19) 0.091(7) Uani 0.44(2) 1 d D . P J 2
H86C H 0.036153 0.372229 0.331855 0.109 Uiso 0.44(2) 1 calc R U P J 2
H86D H 0.091911 0.394078 0.351511 0.109 Uiso 0.44(2) 1 calc R U P J 2
C87A C 0.0604(12) 0.4145(11) 0.4697(17) 0.128(10) Uani 0.44(2) 1 d D . P J 2
H87D H 0.036779 0.424825 0.470843 0.193 Uiso 0.44(2) 1 calc R U P J 2
H87E H 0.090978 0.440442 0.495478 0.193 Uiso 0.44(2) 1 calc R U P J 2
H87F H 0.049990 0.386935 0.517849 0.193 Uiso 0.44(2) 1 calc R U P J 2
C88A C 0.1764(6) 0.5277(6) 0.116(2) 0.098(6) Uani 0.44(2) 1 d D . P J 2
H88C H 0.195328 0.523430 0.173405 0.117 Uiso 0.44(2) 1 calc R U P J 2
H88D H 0.175091 0.508047 0.052053 0.117 Uiso 0.44(2) 1 calc R U P J 2
C89A C 0.2032(8) 0.5787(6) 0.080(3) 0.123(8) Uani 0.44(2) 1 d D . P J 2
H89D H 0.186999 0.583253 0.017125 0.185 Uiso 0.44(2) 1 calc R U P J 2
H89E H 0.235494 0.587132 0.058646 0.185 Uiso 0.44(2) 1 calc R U P J 2
H89F H 0.204457 0.599041 0.140835 0.185 Uiso 0.44(2) 1 calc R U P J 2

loop_
_atom_site_aniso_label
_atom_site_aniso_U_11
_atom_site_aniso_U_22
_atom_site_aniso_U_33
_atom_site_aniso_U_23
_atom_site_aniso_U_13
_atom_site_aniso_U_12
N1 0.0600(19) 0.0646(18) 0.0529(17) 0.0187(14) 0.0006(15) 0.0189(16)
N5 0.0521(16) 0.0619(17) 0.0631(19) 0.0190(15) 0.0017(15) 0.0282(14)
N31 0.0677(19) 0.0703(19) 0.069(2) 0.0196(16) 0.0243(15) 0.0444(16)
N35 0.072(2) 0.0652(19) 0.072(2) 0.0235(16) 0.0246(16) 0.0455(17)
N61 0.0649(18) 0.0570(17) 0.071(2) -0.0138(16) -0.0155(16) 0.0370(15)
N65 0.0590(17) 0.0583(17) 0.0697(19) -0.0146(15) -0.0127(15) 0.0343(14)
C2 0.078(3) 0.057(2) 0.050(2) 0.0051(18) 0.002(2) 0.037(2)
C3 0.067(2) 0.074(2) 0.062(2) 0.012(2) -0.008(2) 0.041(2)
C4 0.054(2) 0.065(2) 0.070(3) 0.006(2) -0.0017(19) 0.0302(19)
C6 0.067(2) 0.052(2) 0.056(2) 0.0159(18) 0.0074(19) 0.0232(19)
C7 0.067(2) 0.059(2) 0.058(2) 0.0093(18) 0.0048(19) 0.030(2)
C8 0.070(3) 0.053(2) 0.087(3) 0.003(2) 0.006(2) 0.024(2)
C9 0.072(3) 0.056(3) 0.107(3) 0.006(2) 0.032(3) 0.015(2)
C10 0.083(3) 0.069(3) 0.097(3) -0.002(2) 0.031(3) 0.025(3)
C11 0.074(3) 0.059(2) 0.074(3) -0.003(2) 0.007(2) 0.022(2)
C12 0.078(3) 0.091(3) 0.074(3) -0.007(2) -0.003(2) 0.044(2)
C13 0.150(5) 0.174(5) 0.086(4) -0.008(4) 0.014(4) 0.111(5)
C14 0.095(4) 0.067(3) 0.117(4) -0.023(3) 0.007(3) 0.025(3)
C15 0.136(8) 0.088(6) 0.084(10) -0.029(6) -0.015(6) 0.059(6)
C15A 0.143(17) 0.046(9) 0.060(14) -0.017(8) 0.024(11) 0.035(10)
C16 0.098(3) 0.064(3) 0.082(3) 0.014(2) -0.012(2) 0.037(2)
C17 0.125(4) 0.100(4) 0.112(4) 0.030(3) -0.006(3) 0.060(3)
C18 0.043(7) 0.070(10) 0.084(7) 0.015(6) -0.014(5) 0.031(8)
C19 0.056(6) 0.116(7) 0.093(7) 0.024(5) 0.013(5) 0.047(5)
C18A 0.063(11) 0.091(11) 0.173(16) 0.031(8) 0.017(9) 0.048(9)
C19A 0.079(8) 0.105(10) 0.131(10) 0.030(8) -0.022(8) 0.031(8)
C20 0.0375(17) 0.055(2) 0.058(2) 0.0108(18) 0.0034(15) 0.0206(16)
C21 0.058(2) 0.059(2) 0.062(3) 0.012(2) 0.0082(18) 0.034(2)
C22 0.068(3) 0.075(3) 0.059(2) 0.010(2) 0.0125(18) 0.043(2)
C23 0.057(2) 0.063(3) 0.068(3) 0.022(2) 0.004(2) 0.024(2)
C24 0.054(2) 0.043(2) 0.086(3) 0.005(2) -0.006(2) 0.0188(19)
C25 0.051(2) 0.057(2) 0.065(2) 0.0006(19) -0.0046(17) 0.0275(17)
C26 0.121(4) 0.080(3) 0.086(3) 0.005(2) 0.011(3) 0.068(3)
C27 0.131(5) 0.068(3) 0.164(5) -0.006(3) 0.003(4) 0.048(3)
C28 0.097(3) 0.097(3) 0.076(3) -0.015(2) -0.009(2) 0.059(3)
C29 0.121(4) 0.149(5) 0.111(4) -0.018(3) 0.011(3) 0.092(4)
C32 0.064(2) 0.052(2) 0.056(2) 0.0100(18) 0.0050(18) 0.0289(18)
C33 0.086(3) 0.067(2) 0.073(3) 0.019(2) 0.015(2) 0.056(2)
C34 0.078(3) 0.072(2) 0.067(3) 0.013(2) 0.014(2) 0.052(2)
C36 0.058(2) 0.060(2) 0.059(2) 0.0135(18) 0.0123(18) 0.0339(18)
C37 0.069(3) 0.082(3) 0.078(3) 0.012(2) 0.016(2) 0.048(2)
C38 0.084(3) 0.101(4) 0.112(4) -0.004(3) 0.013(3) 0.058(3)
C39 0.081(3) 0.106(4) 0.122(4) -0.007(3) 0.014(3) 0.062(3)
C40 0.050(2) 0.103(4) 0.128(4) 0.019(3) -0.002(3) 0.038(3)
C41 0.061(2) 0.070(3) 0.087(3) 0.012(2) -0.005(2) 0.031(2)
C42 0.082(3) 0.082(3) 0.116(4) -0.013(3) -0.025(3) 0.039(3)
C43 0.109(5) 0.081(5) 0.208(9) 0.013(4) -0.053(5) 0.029(4)
C44 0.103(4) 0.090(3) 0.120(4) -0.005(3) -0.019(3) 0.046(3)
C45 0.114(8) 0.093(7) 0.098(6) -0.012(4) -0.005(5) 0.030(6)
C46 0.087(5) 0.075(5) 0.053(5) 0.029(4) 0.028(4) 0.056(4)
C47 0.074(5) 0.093(6) 0.094(5) 0.021(4) -0.002(4) 0.020(4)
C48 0.151(8) 0.102(7) 0.069(7) 0.026(6) 0.038(6) 0.104(7)
C49 0.073(5) 0.095(5) 0.227(10) 0.023(6) 0.017(6) 0.059(4)
C45A 0.27(4) 0.29(4) 0.194(19) 0.05(3) 0.10(3) 0.21(4)
C50 0.058(2) 0.053(2) 0.074(3) 0.015(2) 0.019(2) 0.037(2)
C51 0.058(2) 0.059(2) 0.069(2) 0.009(2) 0.008(2) 0.035(2)
C52 0.052(2) 0.065(3) 0.096(4) 0.017(3) 0.010(2) 0.028(2)
C53 0.065(3) 0.068(3) 0.083(3) 0.015(2) 0.024(2) 0.036(2)
C54 0.078(3) 0.071(3) 0.074(3) 0.003(2) 0.015(2) 0.044(2)
C55 0.063(2) 0.058(2) 0.075(3) 0.002(2) 0.011(2) 0.030(2)
C56 0.089(3) 0.083(3) 0.091(3) -0.007(3) -0.013(3) 0.044(3)
C57 0.120(4) 0.093(3) 0.118(4) -0.028(3) -0.021(3) 0.058(3)
C58 0.086(3) 0.071(3) 0.105(4) 0.000(3) 0.010(3) 0.024(3)
C59 0.086(4) 0.121(5) 0.227(8) -0.009(5) -0.027(5) 0.009(4)
C62 0.069(2) 0.071(2) 0.083(3) -0.019(2) -0.006(2) 0.045(2)
C63 0.077(3) 0.077(3) 0.080(3) -0.041(2) -0.018(2) 0.046(2)
C64 0.058(2) 0.067(2) 0.063(2) -0.0176(19) -0.0089(18) 0.0277(19)
C66 0.049(2) 0.052(2) 0.064(2) -0.0130(19) -0.0116(19) 0.0294(19)
C67 0.057(2) 0.049(2) 0.069(3) -0.0001(19) -0.004(2) 0.026(2)
C68 0.075(3) 0.065(2) 0.058(2) 0.007(2) 0.000(2) 0.038(2)
C69 0.067(3) 0.067(3) 0.065(3) -0.016(2) -0.023(2) 0.035(2)
C70 0.047(2) 0.058(2) 0.074(3) -0.011(2) -0.007(2) 0.022(2)
C71 0.049(2) 0.057(2) 0.067(3) 0.0004(18) 0.0050(18) 0.030(2)
C72 0.079(3) 0.063(3) 0.099(3) 0.007(2) -0.001(2) 0.018(2)
C73 0.060(4) 0.083(4) 0.222(12) 0.040(5) 0.049(5) 0.021(3)
C74 0.076(3) 0.078(3) 0.073(3) -0.002(2) 0.010(2) 0.033(2)
C75 0.106(3) 0.092(3) 0.109(4) 0.026(3) 0.028(3) 0.054(3)
C76 0.105(5) 0.112(7) 0.086(6) -0.042(6) -0.029(5) 0.076(5)
C77 0.091(5) 0.130(6) 0.178(7) -0.037(5) -0.010(5) 0.072(5)
C78 0.082(9) 0.038(7) 0.084(7) 0.001(5) -0.009(6) 0.014(7)
C79 0.126(7) 0.116(7) 0.054(6) -0.037(5) -0.035(5) 0.087(6)
C80 0.049(6) 0.045(6) 0.079(11) -0.012(6) -0.012(6) 0.018(5)
C81 0.057(6) 0.089(9) 0.083(8) -0.020(5) 0.001(5) 0.044(6)
C82 0.063(7) 0.083(7) 0.099(8) -0.026(6) -0.022(5) 0.043(6)
C83 0.089(8) 0.117(9) 0.108(11) -0.008(7) -0.025(7) 0.064(7)
C84 0.118(7) 0.071(6) 0.078(10) -0.011(5) -0.008(6) 0.058(6)
C85 0.083(6) 0.068(6) 0.058(7) -0.021(5) -0.011(4) 0.052(5)
C86 0.047(9) 0.084(7) 0.111(8) -0.017(6) 0.003(5) 0.027(5)
C87 0.101(13) 0.105(12) 0.143(9) -0.012(8) 0.055(9) 0.014(10)
C88 0.137(8) 0.081(8) 0.055(11) 0.004(5) 0.017(5) 0.029(7)
C89 0.112(8) 0.088(10) 0.123(13) -0.025(8) -0.011(8) 0.030(6)
C78A 0.058(7) 0.049(8) 0.038(11) -0.008(6) -0.002(6) 0.022(7)
C79A 0.130(14) 0.063(9) 0.143(13) -0.004(9) -0.040(11) 0.016(9)
C80A 0.081(10) 0.077(12) 0.026(7) -0.006(8) -0.016(7) 0.050(9)
C81A 0.057(8) 0.053(7) 0.087(10) -0.022(6) -0.031(6) 0.034(7)
C82A 0.057(8) 0.083(10) 0.182(19) -0.023(8) -0.037(8) 0.043(7)
C83A 0.113(10) 0.107(11) 0.103(12) -0.049(8) -0.064(8) 0.089(10)
C84A 0.158(12) 0.134(11) 0.051(8) -0.037(7) -0.037(8) 0.129(11)
C85A 0.129(9) 0.064(7) 0.073(10) -0.009(6) -0.013(7) 0.076(7)
C86A 0.051(12) 0.104(11) 0.122(10) 0.033(8) 0.029(8) 0.041(8)
C87A 0.14(3) 0.092(14) 0.114(10) 0.022(9) 0.012(11) 0.031(16)
C88A 0.172(12) 0.083(10) 0.045(12) -0.003(7) 0.030(9) 0.069(11)
C89A 0.137(14) 0.088(9) 0.15(2) 0.008(11) 0.019(13) 0.059(10)

loop_
_atom_type_symbol
_atom_type_description
_atom_type_scat_dispersion_real
_atom_type_scat_dispersion_imag
_atom_type_scat_source
C C 0.0033 0.0016
;
International Tables for Crystallography
(Vol. C, Tables 4.2.6.8 and 6.1.1.4)
;
H H 0.0000 0.0000
;
International Tables for Crystallography
(Vol. C, Table 6.1.1.4)
;
N N 0.0061 0.0033
;
International Tables for Crystallography
(Vol. C, Tables 4.2.6.8 and 6.1.1.4)
;

loop_
_geom_angle_atom_site_label_1
_geom_angle_atom_site_label_2
_geom_angle_atom_site_label_3
_geom_angle
_geom_angle_site_symmetry_1
_geom_angle_site_symmetry_3
_geom_angle_publ_flag
C2 N1 C6 125.7(3) . . ?
C2 N1 H1 117.2 . . ?
C6 N1 H1 117.2 . . ?
C4 N5 C20 124.9(3) . . ?
C32 N31 C36 124.6(3) . . ?
C32 N31 H31 117.7 . . ?
C36 N31 H31 117.7 . . ?
C34 N35 C50 124.9(3) . . ?
C62 N61 C66 126.2(3) . . ?
C62 N61 H61 116.9 . . ?
C66 N61 H61 116.9 . . ?
C64 N65 C80 124.8(8) . . ?
C64 N65 C80A 124.6(10) . . ?
N1 C2 C3 121.3(3) . . ?
N1 C2 C16 120.3(4) . . ?
C3 C2 C16 118.5(4) . . ?
C2 C3 C4 125.8(3) . . ?
C2 C3 H3 117.1 . . ?
C4 C3 H3 117.1 . . ?
N5 C4 C3 120.0(3) . . ?
N5 C4 C18 118.9(6) . . ?
C3 C4 C18 120.3(6) . . ?
N5 C4 C18A 121.2(9) . . ?
C3 C4 C18A 116.8(9) . . ?
C7 C6 C11 120.3(3) . . ?
C7 C6 N1 120.3(3) . . ?
C11 C6 N1 119.2(3) . . ?
C6 C7 C8 118.9(3) . . ?
C6 C7 C12 122.0(3) . . ?
C8 C7 C12 119.1(4) . . ?
C9 C8 C7 121.0(4) . . ?
C9 C8 H8 119.5 . . ?
C7 C8 H8 119.5 . . ?
C10 C9 C8 119.7(4) . . ?
C10 C9 H9 120.1 . . ?
C8 C9 H9 120.1 . . ?
C9 C10 C11 121.7(4) . . ?
C9 C10 H10 119.2 . . ?
C11 C10 H10 119.2 . . ?
C10 C11 C6 118.4(4) . . ?
C10 C11 C14 121.3(4) . . ?
C6 C11 C14 120.3(4) . . ?
C13 C12 C7 114.8(4) . . ?
C13 C12 H12A 108.6 . . ?
C7 C12 H12A 108.6 . . ?
C13 C12 H12B 108.6 . . ?
C7 C12 H12B 108.6 . . ?
H12A C12 H12B 107.5 . . ?
C12 C13 H13A 109.5 . . ?
C12 C13 H13B 109.5 . . ?
H13A C13 H13B 109.5 . . ?
C12 C13 H13C 109.5 . . ?
H13A C13 H13C 109.5 . . ?
H13B C13 H13C 109.5 . . ?
C15A C14 C11 111.5(10) . . ?
C15 C14 C11 115.6(5) . . ?
C15 C14 H14A 108.4 . . ?
C11 C14 H14A 108.4 . . ?
C15 C14 H14B 108.4 . . ?
C11 C14 H14B 108.4 . . ?
H14A C14 H14B 107.4 . . ?
C15A C14 H14C 109.3 . . ?
C11 C14 H14C 109.3 . . ?
C15A C14 H14D 109.3 . . ?
C11 C14 H14D 109.3 . . ?
H14C C14 H14D 108.0 . . ?
C14 C15 H15A 109.5 . . ?
C14 C15 H15B 109.5 . . ?
H15A C15 H15B 109.5 . . ?
C14 C15 H15C 109.5 . . ?
H15A C15 H15C 109.5 . . ?
H15B C15 H15C 109.5 . . ?
C14 C15A H15D 109.5 . . ?
C14 C15A H15E 109.5 . . ?
H15D C15A H15E 109.5 . . ?
C14 C15A H15F 109.5 . . ?
H15D C15A H15F 109.5 . . ?
H15E C15A H15F 109.5 . . ?
C17 C16 C2 115.2(4) . . ?
C17 C16 H16A 108.5 . . ?
C2 C16 H16A 108.5 . . ?
C17 C16 H16B 108.5 . . ?
C2 C16 H16B 108.5 . . ?
H16A C16 H16B 107.5 . . ?
C16 C17 H17A 109.5 . . ?
C16 C17 H17B 109.5 . . ?
H17A C17 H17B 109.5 . . ?
C16 C17 H17C 109.5 . . ?
H17A C17 H17C 109.5 . . ?
H17B C17 H17C 109.5 . . ?
C19 C18 C4 112.2(12) . . ?
C19 C18 H18A 109.2 . . ?
C4 C18 H18A 109.2 . . ?
C19 C18 H18B 109.2 . . ?
C4 C18 H18B 109.2 . . ?
H18A C18 H18B 107.9 . . ?
C18 C19 H19A 109.5 . . ?
C18 C19 H19B 109.5 . . ?
H19A C19 H19B 109.5 . . ?
C18 C19 H19C 109.5 . . ?
H19A C19 H19C 109.5 . . ?
H19B C19 H19C 109.5 . . ?
C19A C18A C4 108.9(16) . . ?
C19A C18A H18C 109.9 . . ?
C4 C18A H18C 109.9 . . ?
C19A C18A H18D 109.9 . . ?
C4 C18A H18D 109.9 . . ?
H18C C18A H18D 108.3 . . ?
C18A C19A H19D 109.5 . . ?
C18A C19A H19E 109.5 . . ?
H19D C19A H19E 109.5 . . ?
C18A C19A H19F 109.5 . . ?
H19D C19A H19F 109.5 . . ?
H19E C19A H19F 109.5 . . ?
C21 C20 C25 120.7(3) . . ?
C21 C20 N5 118.9(3) . . ?
C25 C20 N5 120.2(3) . . ?
C22 C21 C20 119.3(3) . . ?
C22 C21 C26 118.7(4) . . ?
C20 C21 C26 122.0(3) . . ?
C21 C22 C23 120.3(4) . . ?
C21 C22 H22 119.9 . . ?
C23 C22 H22 119.9 . . ?
C24 C23 C22 120.3(4) . . ?
C24 C23 H23 119.8 . . ?
C22 C23 H23 119.8 . . ?
C23 C24 C25 121.5(4) . . ?
C23 C24 H24 119.3 . . ?
C25 C24 H24 119.3 . . ?
C24 C25 C20 117.9(3) . . ?
C24 C25 C28 120.3(3) . . ?
C20 C25 C28 121.8(3) . . ?
C27 C26 C21 113.0(4) . . ?
C27 C26 H26A 109.0 . . ?
C21 C26 H26A 109.0 . . ?
C27 C26 H26B 109.0 . . ?
C21 C26 H26B 109.0 . . ?
H26A C26 H26B 107.8 . . ?
C26 C27 H27A 109.5 . . ?
C26 C27 H27B 109.5 . . ?
H27A C27 H27B 109.5 . . ?
C26 C27 H27C 109.5 . . ?
H27A C27 H27C 109.5 . . ?
H27B C27 H27C 109.5 . . ?
C29 C28 C25 115.5(4) . . ?
C29 C28 H28A 108.4 . . ?
C25 C28 H28A 108.4 . . ?
C29 C28 H28B 108.4 . . ?
C25 C28 H28B 108.4 . . ?
H28A C28 H28B 107.5 . . ?
C28 C29 H29A 109.5 . . ?
C28 C29 H29B 109.5 . . ?
H29A C29 H29B 109.5 . . ?
C28 C29 H29C 109.5 . . ?
H29A C29 H29C 109.5 . . ?
H29B C29 H29C 109.5 . . ?
N31 C32 C33 119.7(3) . . ?
N31 C32 C46 120.0(5) . . ?
C33 C32 C46 120.2(5) . . ?
N31 C32 C46A 121.5(15) . . ?
C33 C32 C46A 117.2(14) . . ?
C34 C33 C32 126.2(3) . . ?
C34 C33 H33 116.9 . . ?
C32 C33 H33 116.9 . . ?
N35 C34 C33 120.4(3) . . ?
N35 C34 C48A 117.9(13) . . ?
C33 C34 C48A 119.1(13) . . ?
N35 C34 C48 119.9(5) . . ?
C33 C34 C48 119.4(5) . . ?
C41 C36 C37 121.1(3) . . ?
C41 C36 N31 120.5(3) . . ?
C37 C36 N31 118.1(3) . . ?
C38 C37 C36 118.4(4) . . ?
C38 C37 C42 120.7(4) . . ?
C36 C37 C42 120.9(3) . . ?
C39 C38 C37 121.8(5) . . ?
C39 C38 H38 119.1 . . ?
C37 C38 H38 119.1 . . ?
C38 C39 C40 121.6(4) . . ?
C38 C39 H39 119.2 . . ?
C40 C39 H39 119.2 . . ?
C39 C40 C41 119.8(4) . . ?
C39 C40 H40 120.1 . . ?
C41 C40 H40 120.1 . . ?
C36 C41 C40 117.2(4) . . ?
C36 C41 C44 122.5(4) . . ?
C40 C41 C44 120.3(4) . . ?
C43 C42 C37 116.8(4) . . ?
C43A C42 C37 107(3) . . ?
C43 C42 H42A 108.1 . . ?
C37 C42 H42A 108.1 . . ?
C43 C42 H42B 108.1 . . ?
C37 C42 H42B 108.1 . . ?
H42A C42 H42B 107.3 . . ?
C43A C42 H42C 110.4 . . ?
C37 C42 H42C 110.4 . . ?
C43A C42 H42D 110.4 . . ?
C37 C42 H42D 110.4 . . ?
H42C C42 H42D 108.6 . . ?
C42 C43 H43A 109.5 . . ?
C42 C43 H43B 109.5 . . ?
H43A C43 H43B 109.5 . . ?
C42 C43 H43C 109.5 . . ?
H43A C43 H43C 109.5 . . ?
H43B C43 H43C 109.5 . . ?
C42 C43A H43D 109.5 . . ?
C42 C43A H43E 109.5 . . ?
H43D C43A H43E 109.5 . . ?
C42 C43A H43F 109.5 . . ?
H43D C43A H43F 109.5 . . ?
H43E C43A H43F 109.5 . . ?
C45A C44 C41 122.2(16) . . ?
C41 C44 C45 111.0(6) . . ?
C45A C44 H44C 106.8 . . ?
C41 C44 H44C 106.8 . . ?
C45A C44 H44D 106.8 . . ?
C41 C44 H44D 106.8 . . ?
H44C C44 H44D 106.6 . . ?
C41 C44 H44A 109.4 . . ?
C45 C44 H44A 109.4 . . ?
C41 C44 H44B 109.4 . . ?
C45 C44 H44B 109.4 . . ?
H44A C44 H44B 108.0 . . ?
C44 C45 H45A 109.5 . . ?
C44 C45 H45B 109.5 . . ?
H45A C45 H45B 109.5 . . ?
C44 C45 H45C 109.5 . . ?
H45A C45 H45C 109.5 . . ?
H45B C45 H45C 109.5 . . ?
C47 C46 C32 113.1(8) . . ?
C47 C46 H46A 109.0 . . ?
C32 C46 H46A 109.0 . . ?
C47 C46 H46B 109.0 . . ?
C32 C46 H46B 109.0 . . ?
H46A C46 H46B 107.8 . . ?
C46 C47 H47A 109.5 . . ?
C46 C47 H47B 109.5 . . ?
H47A C47 H47B 109.5 . . ?
C46 C47 H47C 109.5 . . ?
H47A C47 H47C 109.5 . . ?
H47B C47 H47C 109.5 . . ?
C49 C48 C34 110.6(8) . . ?
C49 C48 H48A 109.5 . . ?
C34 C48 H48A 109.5 . . ?
C49 C48 H48B 109.5 . . ?
C34 C48 H48B 109.5 . . ?
H48A C48 H48B 108.1 . . ?
C48 C49 H49A 109.5 . . ?
C48 C49 H49B 109.5 . . ?
H49A C49 H49B 109.5 . . ?
C48 C49 H49C 109.5 . . ?
H49A C49 H49C 109.5 . . ?
H49B C49 H49C 109.5 . . ?
C44 C45A H45D 109.5 . . ?
C44 C45A H45E 109.5 . . ?
H45D C45A H45E 109.5 . . ?
C44 C45A H45F 109.5 . . ?
H45D C45A H45F 109.5 . . ?
H45E C45A H45F 109.5 . . ?
C32 C46A C47A 115.2(14) . . ?
C32 C46A H46C 108.5 . . ?
C47A C46A H46C 108.5 . . ?
C32 C46A H46D 108.5 . . ?
C47A C46A H46D 108.5 . . ?
H46C C46A H46D 107.5 . . ?
C46A C47A H47D 109.5 . . ?
C46A C47A H47E 109.5 . . ?
H47D C47A H47E 109.5 . . ?
C46A C47A H47F 109.5 . . ?
H47D C47A H47F 109.5 . . ?
H47E C47A H47F 109.5 . . ?
C49A C48A C34 103.9(15) . . ?
C49A C48A H48C 111.0 . . ?
C34 C48A H48C 111.0 . . ?
C49A C48A H48D 111.0 . . ?
C34 C48A H48D 111.0 . . ?
H48C C48A H48D 109.0 . . ?
C48A C49A H49D 109.5 . . ?
C48A C49A H49E 109.5 . . ?
H49D C49A H49E 109.5 . . ?
C48A C49A H49F 109.5 . . ?
H49D C49A H49F 109.5 . . ?
H49E C49A H49F 109.5 . . ?
C51 C50 C55 120.8(3) . . ?
C51 C50 N35 119.8(4) . . ?
C55 C50 N35 119.2(4) . . ?
C52 C51 C50 118.2(4) . . ?
C52 C51 C56 119.7(4) . . ?
C50 C51 C56 122.1(4) . . ?
C53 C52 C51 121.3(4) . . ?
C53 C52 H52 119.4 . . ?
C51 C52 H52 119.4 . . ?
C54 C53 C52 120.1(4) . . ?
C54 C53 H53 120.0 . . ?
C52 C53 H53 120.0 . . ?
C53 C54 C55 121.2(4) . . ?
C53 C54 H54 119.4 . . ?
C55 C54 H54 119.4 . . ?
C54 C55 C50 118.4(4) . . ?
C54 C55 C58 119.6(4) . . ?
C50 C55 C58 122.0(4) . . ?
C57 C56 C51 114.1(4) . . ?
C57 C56 H56A 108.7 . . ?
C51 C56 H56A 108.7 . . ?
C57 C56 H56B 108.7 . . ?
C51 C56 H56B 108.7 . . ?
H56A C56 H56B 107.6 . . ?
C56 C57 H57A 109.5 . . ?
C56 C57 H57B 109.5 . . ?
H57A C57 H57B 109.5 . . ?
C56 C57 H57C 109.5 . . ?
H57A C57 H57C 109.5 . . ?
H57B C57 H57C 109.5 . . ?
C59 C58 C55 113.1(4) . . ?
C59 C58 H58A 109.0 . . ?
C55 C58 H58A 109.0 . . ?
C59 C58 H58B 109.0 . . ?
C55 C58 H58B 109.0 . . ?
H58A C58 H58B 107.8 . . ?
C58 C59 H59A 109.5 . . ?
C58 C59 H59B 109.5 . . ?
H59A C59 H59B 109.5 . . ?
C58 C59 H59C 109.5 . . ?
H59A C59 H59C 109.5 . . ?
H59B C59 H59C 109.5 . . ?
N61 C62 C63 121.3(3) . . ?
N61 C62 C76A 118.8(16) . . ?
C63 C62 C76A 116.3(16) . . ?
N61 C62 C76 118.6(4) . . ?
C63 C62 C76 119.7(4) . . ?
C62 C63 C64 126.4(3) . . ?
C62 C63 H63 116.8 . . ?
C64 C63 H63 116.8 . . ?
N65 C64 C63 119.1(3) . . ?
N65 C64 C78A 115.9(6) . . ?
C63 C64 C78A 123.0(6) . . ?
N65 C64 C78 123.6(5) . . ?
C63 C64 C78 115.9(5) . . ?
C67 C66 C71 120.7(3) . . ?
C67 C66 N61 119.2(3) . . ?
C71 C66 N61 119.9(3) . . ?
C68 C67 C66 118.2(3) . . ?
C68 C67 C72 120.1(4) . . ?
C66 C67 C72 121.8(4) . . ?
C69 C68 C67 122.0(4) . . ?
C69 C68 H68 119.0 . . ?
C67 C68 H68 119.0 . . ?
C68 C69 C70 119.6(3) . . ?
C68 C69 H69 120.2 . . ?
C70 C69 H69 120.2 . . ?
C69 C70 C71 121.5(4) . . ?
C69 C70 H70 119.3 . . ?
C71 C70 H70 119.3 . . ?
C70 C71 C66 118.0(3) . . ?
C70 C71 C74 120.2(4) . . ?
C66 C71 C74 121.8(3) . . ?
C73A C72 C67 113.3(13) . . ?
C73 C72 C67 112.1(4) . . ?
C73A C72 H72C 108.9 . . ?
C67 C72 H72C 108.9 . . ?
C73A C72 H72D 108.9 . . ?
C67 C72 H72D 108.9 . . ?
H72C C72 H72D 107.7 . . ?
C73 C72 H72A 109.2 . . ?
C67 C72 H72A 109.2 . . ?
C73 C72 H72B 109.2 . . ?
C67 C72 H72B 109.2 . . ?
H72A C72 H72B 107.9 . . ?
C72 C73 H73A 109.5 . . ?
C72 C73 H73B 109.5 . . ?
H73A C73 H73B 109.5 . . ?
C72 C73 H73C 109.5 . . ?
H73A C73 H73C 109.5 . . ?
H73B C73 H73C 109.5 . . ?
C72 C73A H73D 109.5 . . ?
C72 C73A H73E 109.5 . . ?
H73D C73A H73E 109.5 . . ?
C72 C73A H73F 109.5 . . ?
H73D C73A H73F 109.5 . . ?
H73E C73A H73F 109.5 . . ?
C75 C74 C71 114.0(4) . . ?
C75 C74 H74A 108.8 . . ?
C71 C74 H74A 108.8 . . ?
C75 C74 H74B 108.8 . . ?
C71 C74 H74B 108.8 . . ?
H74A C74 H74B 107.7 . . ?
C74 C75 H75A 109.5 . . ?
C74 C75 H75B 109.5 . . ?
H75A C75 H75B 109.5 . . ?
C74 C75 H75C 109.5 . . ?
H75A C75 H75C 109.5 . . ?
H75B C75 H75C 109.5 . . ?
C77 C76 C62 111.0(8) . . ?
C77 C76 H76A 109.4 . . ?
C62 C76 H76A 109.4 . . ?
C77 C76 H76B 109.4 . . ?
C62 C76 H76B 109.4 . . ?
H76A C76 H76B 108.0 . . ?
C76 C77 H77A 109.5 . . ?
C76 C77 H77B 109.5 . . ?
H77A C77 H77B 109.5 . . ?
C76 C77 H77C 109.5 . . ?
H77A C77 H77C 109.5 . . ?
H77B C77 H77C 109.5 . . ?
C79 C78 C64 108.3(8) . . ?
C79 C78 H78A 110.0 . . ?
C64 C78 H78A 110.0 . . ?
C79 C78 H78B 110.0 . . ?
C64 C78 H78B 110.0 . . ?
H78A C78 H78B 108.4 . . ?
C78 C79 H79A 109.5 . . ?
C78 C79 H79B 109.5 . . ?
H79A C79 H79B 109.5 . . ?
C78 C79 H79C 109.5 . . ?
H79A C79 H79C 109.5 . . ?
H79B C79 H79C 109.5 . . ?
C81 C80 C85 120.0 . . ?
C81 C80 N65 130.2(8) . . ?
C85 C80 N65 109.7(8) . . ?
C82 C81 C80 120.0 . . ?
C82 C81 C86 123.0(10) . . ?
C80 C81 C86 117.0(10) . . ?
C83 C82 C81 120.0 . . ?
C83 C82 H82 120.0 . . ?
C81 C82 H82 120.0 . . ?
C82 C83 C84 120.0 . . ?
C82 C83 H83 120.0 . . ?
C84 C83 H83 120.0 . . ?
C85 C84 C83 120.0 . . ?
C85 C84 H84 120.0 . . ?
C83 C84 H84 120.0 . . ?
C84 C85 C80 120.0 . . ?
C84 C85 C88 106.6(14) . . ?
C80 C85 C88 133.4(14) . . ?
C87 C86 C81 117.1(11) . . ?
C87 C86 H86A 108.0 . . ?
C81 C86 H86A 108.0 . . ?
C87 C86 H86B 108.0 . . ?
C81 C86 H86B 108.0 . . ?
H86A C86 H86B 107.3 . . ?
C86 C87 H87A 109.5 . . ?
C86 C87 H87B 109.5 . . ?
H87A C87 H87B 109.5 . . ?
C86 C87 H87C 109.5 . . ?
H87A C87 H87C 109.5 . . ?
H87B C87 H87C 109.5 . . ?
C89 C88 C85 111.2(13) . . ?
C89 C88 H88A 109.4 . . ?
C85 C88 H88A 109.4 . . ?
C89 C88 H88B 109.4 . . ?
C85 C88 H88B 109.4 . . ?
H88A C88 H88B 108.0 . . ?
C88 C89 H89A 109.5 . . ?
C88 C89 H89B 109.5 . . ?
H89A C89 H89B 109.5 . . ?
C88 C89 H89C 109.5 . . ?
H89A C89 H89C 109.5 . . ?
H89B C89 H89C 109.5 . . ?
C62 C76A C77A 107.5(16) . . ?
C62 C76A H76C 110.2 . . ?
C77A C76A H76C 110.2 . . ?
C62 C76A H76D 110.2 . . ?
C77A C76A H76D 110.2 . . ?
H76C C76A H76D 108.5 . . ?
C76A C77A H77D 109.5 . . ?
C76A C77A H77E 109.5 . . ?
H77D C77A H77E 109.5 . . ?
C76A C77A H77F 109.5 . . ?
H77D C77A H77F 109.5 . . ?
H77E C77A H77F 109.5 . . ?
C79A C78A C64 112.2(12) . . ?
C79A C78A H78C 109.2 . . ?
C64 C78A H78C 109.2 . . ?
C79A C78A H78D 109.2 . . ?
C64 C78A H78D 109.2 . . ?
H78C C78A H78D 107.9 . . ?
C78A C79A H79D 109.5 . . ?
C78A C79A H79E 109.5 . . ?
H79D C79A H79E 109.5 . . ?
C78A C79A H79F 109.5 . . ?
H79D C79A H79F 109.5 . . ?
H79E C79A H79F 109.5 . . ?
C81A C80A C85A 120.0 . . ?
C81A C80A N65 109.4(11) . . ?
C85A C80A N65 130.1(11) . . ?
C82A C81A C80A 120.0 . . ?
C82A C81A C86A 113.5(13) . . ?
C80A C81A C86A 125.7(13) . . ?
C81A C82A C83A 120.0 . . ?
C81A C82A H82A 120.0 . . ?
C83A C82A H82A 120.0 . . ?
C82A C83A C84A 120.0 . . ?
C82A C83A H83A 120.0 . . ?
C84A C83A H83A 120.0 . . ?
C85A C84A C83A 120.0 . . ?
C85A C84A H84A 120.0 . . ?
C83A C84A H84A 120.0 . . ?
C84A C85A C80A 120.0 . . ?
C84A C85A C88A 136.2(12) . . ?
C80A C85A C88A 103.6(13) . . ?
C87A C86A C81A 111.9(14) . . ?
C87A C86A H86C 109.2 . . ?
C81A C86A H86C 109.2 . . ?
C87A C86A H86D 109.2 . . ?
C81A C86A H86D 109.2 . . ?
H86C C86A H86D 107.9 . . ?
C86A C87A H87D 109.5 . . ?
C86A C87A H87E 109.5 . . ?
H87D C87A H87E 109.5 . . ?
C86A C87A H87F 109.5 . . ?
H87D C87A H87F 109.5 . . ?
H87E C87A H87F 109.5 . . ?
C89A C88A C85A 118.7(14) . . ?
C89A C88A H88C 107.6 . . ?
C85A C88A H88C 107.6 . . ?
C89A C88A H88D 107.6 . . ?
C85A C88A H88D 107.6 . . ?
H88C C88A H88D 107.1 . . ?
C88A C89A H89D 109.5 . . ?
C88A C89A H89E 109.5 . . ?
H89D C89A H89E 109.5 . . ?
C88A C89A H89F 109.5 . . ?
H89D C89A H89F 109.5 . . ?
H89E C89A H89F 109.5 . . ?

loop_
_geom_bond_atom_site_label_1
_geom_bond_atom_site_label_2
_geom_bond_distance
_geom_bond_site_symmetry_2
_geom_bond_publ_flag
N1 C2 1.301(4) . ?
N1 C6 1.410(4) . ?
N1 H1 0.9800 . ?
N5 C4 1.321(4) . ?
N5 C20 1.432(4) . ?
N31 C32 1.306(4) . ?
N31 C36 1.420(4) . ?
N31 H31 0.9800 . ?
N35 C34 1.316(4) . ?
N35 C50 1.431(4) . ?
N61 C62 1.320(4) . ?
N61 C66 1.424(4) . ?
N61 H61 0.9800 . ?
N65 C64 1.317(4) . ?
N65 C80 1.409(9) . ?
N65 C80A 1.426(10) . ?
C2 C3 1.395(5) . ?
C2 C16 1.528(5) . ?
C3 C4 1.400(5) . ?
C3 H3 0.9500 . ?
C4 C18 1.518(17) . ?
C4 C18A 1.56(2) . ?
C6 C7 1.391(5) . ?
C6 C11 1.403(5) . ?
C7 C8 1.392(5) . ?
C7 C12 1.512(5) . ?
C8 C9 1.370(6) . ?
C8 H8 0.9500 . ?
C9 C10 1.366(6) . ?
C9 H9 0.9500 . ?
C10 C11 1.385(6) . ?
C10 H10 0.9500 . ?
C11 C14 1.522(6) . ?
C12 C13 1.456(7) . ?
C12 H12A 0.9900 . ?
C12 H12B 0.9900 . ?
C13 H13A 0.9800 . ?
C13 H13B 0.9800 . ?
C13 H13C 0.9800 . ?
C14 C15A 1.471(16) . ?
C14 C15 1.494(11) . ?
C14 H14A 0.9900 . ?
C14 H14B 0.9900 . ?
C14 H14C 0.9900 . ?
C14 H14D 0.9900 . ?
C15 H15A 0.9800 . ?
C15 H15B 0.9800 . ?
C15 H15C 0.9800 . ?
C15A H15D 0.9800 . ?
C15A H15E 0.9800 . ?
C15A H15F 0.9800 . ?
C16 C17 1.441(6) . ?
C16 H16A 0.9900 . ?
C16 H16B 0.9900 . ?
C17 H17A 0.9800 . ?
C17 H17B 0.9800 . ?
C17 H17C 0.9800 . ?
C18 C19 1.480(17) . ?
C18 H18A 0.9900 . ?
C18 H18B 0.9900 . ?
C19 H19A 0.9800 . ?
C19 H19B 0.9800 . ?
C19 H19C 0.9800 . ?
C18A C19A 1.46(2) . ?
C18A H18C 0.9900 . ?
C18A H18D 0.9900 . ?
C19A H19D 0.9800 . ?
C19A H19E 0.9800 . ?
C19A H19F 0.9800 . ?
C20 C21 1.384(5) . ?
C20 C25 1.397(5) . ?
C21 C22 1.377(5) . ?
C21 C26 1.520(6) . ?
C22 C23 1.378(5) . ?
C22 H22 0.9500 . ?
C23 C24 1.349(6) . ?
C23 H23 0.9500 . ?
C24 C25 1.391(5) . ?
C24 H24 0.9500 . ?
C25 C28 1.512(5) . ?
C26 C27 1.503(7) . ?
C26 H26A 0.9900 . ?
C26 H26B 0.9900 . ?
C27 H27A 0.9800 . ?
C27 H27B 0.9800 . ?
C27 H27C 0.9800 . ?
C28 C29 1.469(6) . ?
C28 H28A 0.9900 . ?
C28 H28B 0.9900 . ?
C29 H29A 0.9800 . ?
C29 H29B 0.9800 . ?
C29 H29C 0.9800 . ?
C32 C33 1.405(5) . ?
C32 C46 1.500(7) . ?
C32 C46A 1.512(10) . ?
C33 C34 1.389(5) . ?
C33 H33 0.9500 . ?
C34 C48A 1.516(10) . ?
C34 C48 1.526(7) . ?
C36 C41 1.392(5) . ?
C36 C37 1.399(5) . ?
C37 C38 1.376(5) . ?
C37 C42 1.522(6) . ?
C38 C39 1.323(6) . ?
C38 H38 0.9500 . ?
C39 C40 1.371(7) . ?
C39 H39 0.9500 . ?
C40 C41 1.423(6) . ?
C40 H40 0.9500 . ?
C41 C44 1.496(6) . ?
C42 C43 1.426(7) . ?
C42 C43A 1.51(2) . ?
C42 H42A 0.9900 . ?
C42 H42B 0.9900 . ?
C42 H42C 0.9900 . ?
C42 H42D 0.9900 . ?
C43 H43A 0.9800 . ?
C43 H43B 0.9800 . ?
C43 H43C 0.9800 . ?
C43A H43D 0.9800 . ?
C43A H43E 0.9800 . ?
C43A H43F 0.9800 . ?
C44 C45A 1.452(17) . ?
C44 C45 1.550(11) . ?
C44 H44C 0.9900 . ?
C44 H44D 0.9900 . ?
C44 H44A 0.9900 . ?
C44 H44B 0.9900 . ?
C45 H45A 0.9800 . ?
C45 H45B 0.9800 . ?
C45 H45C 0.9800 . ?
C46 C47 1.479(14) . ?
C46 H46A 0.9900 . ?
C46 H46B 0.9900 . ?
C47 H47A 0.9800 . ?
C47 H47B 0.9800 . ?
C47 H47C 0.9800 . ?
C48 C49 1.515(13) . ?
C48 H48A 0.9900 . ?
C48 H48B 0.9900 . ?
C49 H49A 0.9800 . ?
C49 H49B 0.9800 . ?
C49 H49C 0.9800 . ?
C45A H45D 0.9800 . ?
C45A H45E 0.9800 . ?
C45A H45F 0.9800 . ?
C46A C47A 1.515(10) . ?
C46A H46C 0.9900 . ?
C46A H46D 0.9900 . ?
C47A H47D 0.9800 . ?
C47A H47E 0.9800 . ?
C47A H47F 0.9800 . ?
C48A C49A 1.515(18) . ?
C48A H48C 0.9900 . ?
C48A H48D 0.9900 . ?
C49A H49D 0.9800 . ?
C49A H49E 0.9800 . ?
C49A H49F 0.9800 . ?
C50 C51 1.395(5) . ?
C50 C55 1.405(5) . ?
C51 C52 1.393(6) . ?
C51 C56 1.509(6) . ?
C52 C53 1.372(6) . ?
C52 H52 0.9500 . ?
C53 C54 1.367(5) . ?
C53 H53 0.9500 . ?
C54 C55 1.388(5) . ?
C54 H54 0.9500 . ?
C55 C58 1.521(6) . ?
C56 C57 1.493(6) . ?
C56 H56A 0.9900 . ?
C56 H56B 0.9900 . ?
C57 H57A 0.9800 . ?
C57 H57B 0.9800 . ?
C57 H57C 0.9800 . ?
C58 C59 1.475(8) . ?
C58 H58A 0.9900 . ?
C58 H58B 0.9900 . ?
C59 H59A 0.9800 . ?
C59 H59B 0.9800 . ?
C59 H59C 0.9800 . ?
C62 C63 1.384(5) . ?
C62 C76A 1.502(19) . ?
C62 C76 1.546(7) . ?
C63 C64 1.395(5) . ?
C63 H63 0.9500 . ?
C64 C78A 1.527(8) . ?
C64 C78 1.540(8) . ?
C66 C67 1.401(5) . ?
C66 C71 1.411(5) . ?
C67 C68 1.384(5) . ?
C67 C72 1.513(5) . ?
C68 C69 1.361(5) . ?
C68 H68 0.9500 . ?
C69 C70 1.379(5) . ?
C69 H69 0.9500 . ?
C70 C71 1.383(5) . ?
C70 H70 0.9500 . ?
C71 C74 1.505(5) . ?
C72 C73A 1.505(10) . ?
C72 C73 1.506(9) . ?
C72 H72C 0.9900 . ?
C72 H72D 0.9900 . ?
C72 H72A 0.9900 . ?
C72 H72B 0.9900 . ?
C73 H73A 0.9800 . ?
C73 H73B 0.9800 . ?
C73 H73C 0.9800 . ?
C73A H73D 0.9800 . ?
C73A H73E 0.9800 . ?
C73A H73F 0.9800 . ?
C74 C75 1.496(5) . ?
C74 H74A 0.9900 . ?
C74 H74B 0.9900 . ?
C75 H75A 0.9800 . ?
C75 H75B 0.9800 . ?
C75 H75C 0.9800 . ?
C76 C77 1.492(11) . ?
C76 H76A 0.9900 . ?
C76 H76B 0.9900 . ?
C77 H77A 0.9800 . ?
C77 H77B 0.9800 . ?
C77 H77C 0.9800 . ?
C78 C79 1.493(13) . ?
C78 H78A 0.9900 . ?
C78 H78B 0.9900 . ?
C79 H79A 0.9800 . ?
C79 H79B 0.9800 . ?
C79 H79C 0.9800 . ?
C80 C81 1.3900 . ?
C80 C85 1.3900 . ?
C81 C82 1.3900 . ?
C81 C86 1.502(8) . ?
C82 C83 1.3900 . ?
C82 H82 0.9500 . ?
C83 C84 1.3900 . ?
C83 H83 0.9500 . ?
C84 C85 1.3900 . ?
C84 H84 0.9500 . ?
C85 C88 1.522(8) . ?
C86 C87 1.499(14) . ?
C86 H86A 0.9900 . ?
C86 H86B 0.9900 . ?
C87 H87A 0.9800 . ?
C87 H87B 0.9800 . ?
C87 H87C 0.9800 . ?
C88 C89 1.499(16) . ?
C88 H88A 0.9900 . ?
C88 H88B 0.9900 . ?
C89 H89A 0.9800 . ?
C89 H89B 0.9800 . ?
C89 H89C 0.9800 . ?
C76A C77A 1.528(18) . ?
C76A H76C 0.9900 . ?
C76A H76D 0.9900 . ?
C77A H77D 0.9800 . ?
C77A H77E 0.9800 . ?
C77A H77F 0.9800 . ?
C78A C79A 1.481(15) . ?
C78A H78C 0.9900 . ?
C78A H78D 0.9900 . ?
C79A H79D 0.9800 . ?
C79A H79E 0.9800 . ?
C79A H79F 0.9800 . ?
C80A C81A 1.3900 . ?
C80A C85A 1.3900 . ?
C81A C82A 1.3900 . ?
C81A C86A 1.515(9) . ?
C82A C83A 1.3900 . ?
C82A H82A 0.9500 . ?
C83A C84A 1.3900 . ?
C83A H83A 0.9500 . ?
C84A C85A 1.3900 . ?
C84A H84A 0.9500 . ?
C85A C88A 1.515(9) . ?
C86A C87A 1.509(17) . ?
C86A H86C 0.9900 . ?
C86A H86D 0.9900 . ?
C87A H87D 0.9800 . ?
C87A H87E 0.9800 . ?
C87A H87F 0.9800 . ?
C88A C89A 1.501(10) . ?
C88A H88C 0.9900 . ?
C88A H88D 0.9900 . ?
C89A H89D 0.9800 . ?
C89A H89E 0.9800 . ?
C89A H89F 0.9800 . ?

loop_
_geom_hbond_atom_site_label_D
_geom_hbond_atom_site_label_H
_geom_hbond_atom_site_label_A
_geom_hbond_distance_DH
_geom_hbond_distance_HA
_geom_hbond_distance_DA
_geom_hbond_angle_DHA
_geom_hbond_site_symmetry_A
_geom_hbond_publ_flag
N1 H1 N5 0.98 1.90 2.651(4) 131.0 . yes
N31 H31 N35 0.98 1.87 2.640(4) 133.3 . yes
N61 H61 N65 0.98 1.88 2.639(4) 132.0 . yes

loop_
_geom_torsion_atom_site_label_1
_geom_torsion_atom_site_label_2
_geom_torsion_atom_site_label_3
_geom_torsion_atom_site_label_4
_geom_torsion
_geom_torsion_site_symmetry_1
_geom_torsion_site_symmetry_2
_geom_torsion_site_symmetry_3
_geom_torsion_site_symmetry_4
_geom_torsion_publ_flag
C6 N1 C2 C3 -170.5(3) . . . . ?
C6 N1 C2 C16 8.6(5) . . . . ?
N1 C2 C3 C4 3.9(6) . . . . ?
C16 C2 C3 C4 -175.3(4) . . . . ?
C20 N5 C4 C3 -179.6(3) . . . . ?
C20 N5 C4 C18 10.9(8) . . . . ?
C20 N5 C4 C18A -16.2(10) . . . . ?
C2 C3 C4 N5 -3.1(6) . . . . ?
C2 C3 C4 C18 166.2(7) . . . . ?
C2 C3 C4 C18A -167.2(9) . . . . ?
C2 N1 C6 C7 -104.0(4) . . . . ?
C2 N1 C6 C11 81.0(5) . . . . ?
C11 C6 C7 C8 -1.2(5) . . . . ?
N1 C6 C7 C8 -176.2(3) . . . . ?
C11 C6 C7 C12 176.8(3) . . . . ?
N1 C6 C7 C12 1.8(5) . . . . ?
C6 C7 C8 C9 -1.0(6) . . . . ?
C12 C7 C8 C9 -179.1(4) . . . . ?
C7 C8 C9 C10 1.9(7) . . . . ?
C8 C9 C10 C11 -0.6(7) . . . . ?
C9 C10 C11 C6 -1.6(7) . . . . ?
C9 C10 C11 C14 178.5(5) . . . . ?
C7 C6 C11 C10 2.5(6) . . . . ?
N1 C6 C11 C10 177.5(4) . . . . ?
C7 C6 C11 C14 -177.6(4) . . . . ?
N1 C6 C11 C14 -2.6(5) . . . . ?
C6 C7 C12 C13 -103.9(5) . . . . ?
C8 C7 C12 C13 74.1(5) . . . . ?
C10 C11 C14 C15A -67.0(16) . . . . ?
C6 C11 C14 C15A 113.1(16) . . . . ?
C10 C11 C14 C15 -33.2(12) . . . . ?
C6 C11 C14 C15 146.9(10) . . . . ?
N1 C2 C16 C17 85.5(5) . . . . ?
C3 C2 C16 C17 -95.3(5) . . . . ?
N5 C4 C18 C19 -97.8(9) . . . . ?
C3 C4 C18 C19 92.8(10) . . . . ?
N5 C4 C18A C19A 97.8(15) . . . . ?
C3 C4 C18A C19A -98.3(13) . . . . ?
C4 N5 C20 C21 97.1(4) . . . . ?
C4 N5 C20 C25 -88.5(4) . . . . ?
C25 C20 C21 C22 1.9(5) . . . . ?
N5 C20 C21 C22 176.3(3) . . . . ?
C25 C20 C21 C26 -178.2(4) . . . . ?
N5 C20 C21 C26 -3.8(5) . . . . ?
C20 C21 C22 C23 -1.4(5) . . . . ?
C26 C21 C22 C23 178.8(4) . . . . ?
C21 C22 C23 C24 0.0(6) . . . . ?
C22 C23 C24 C25 0.8(6) . . . . ?
C23 C24 C25 C20 -0.2(5) . . . . ?
C23 C24 C25 C28 -178.2(4) . . . . ?
C21 C20 C25 C24 -1.2(5) . . . . ?
N5 C20 C25 C24 -175.5(3) . . . . ?
C21 C20 C25 C28 176.8(3) . . . . ?
N5 C20 C25 C28 2.5(5) . . . . ?
C22 C21 C26 C27 -63.4(5) . . . . ?
C20 C21 C26 C27 116.8(5) . . . . ?
C24 C25 C28 C29 54.8(6) . . . . ?
C20 C25 C28 C29 -123.1(4) . . . . ?
C36 N31 C32 C33 176.5(3) . . . . ?
C36 N31 C32 C46 0.7(8) . . . . ?
C36 N31 C32 C46A -18.4(10) . . . . ?
N31 C32 C33 C34 -2.1(6) . . . . ?
C46 C32 C33 C34 173.6(7) . . . . ?
C46A C32 C33 C34 -167.9(11) . . . . ?
C50 N35 C34 C33 178.3(4) . . . . ?
C50 N35 C34 C48A -19.8(10) . . . . ?
C50 N35 C34 C48 3.5(8) . . . . ?
C32 C33 C34 N35 -0.5(6) . . . . ?
C32 C33 C34 C48A -162.2(9) . . . . ?
C32 C33 C34 C48 174.3(7) . . . . ?
C32 N31 C36 C41 96.1(4) . . . . ?
C32 N31 C36 C37 -89.6(4) . . . . ?
C41 C36 C37 C38 -2.2(6) . . . . ?
N31 C36 C37 C38 -176.4(4) . . . . ?
C41 C36 C37 C42 177.3(4) . . . . ?
N31 C36 C37 C42 3.1(5) . . . . ?
C36 C37 C38 C39 0.1(7) . . . . ?
C42 C37 C38 C39 -179.5(5) . . . . ?
C37 C38 C39 C40 1.6(8) . . . . ?
C38 C39 C40 C41 -1.1(8) . . . . ?
C37 C36 C41 C40 2.6(5) . . . . ?
N31 C36 C41 C40 176.7(3) . . . . ?
C37 C36 C41 C44 -176.1(4) . . . . ?
N31 C36 C41 C44 -2.0(6) . . . . ?
C39 C40 C41 C36 -1.0(6) . . . . ?
C39 C40 C41 C44 177.7(4) . . . . ?
C38 C37 C42 C43 40.9(7) . . . . ?
C36 C37 C42 C43 -138.6(6) . . . . ?
C38 C37 C42 C43A 111(3) . . . . ?
C36 C37 C42 C43A -69(3) . . . . ?
C36 C41 C44 C45A 78(3) . . . . ?
C40 C41 C44 C45A -101(3) . . . . ?
C36 C41 C44 C45 105.4(8) . . . . ?
C40 C41 C44 C45 -73.2(9) . . . . ?
N31 C32 C46 C47 -87.7(8) . . . . ?
C33 C32 C46 C47 96.6(7) . . . . ?
N35 C34 C48 C49 -103.0(7) . . . . ?
C33 C34 C48 C49 82.1(9) . . . . ?
N31 C32 C46A C47A 82(3) . . . . ?
C33 C32 C46A C47A -113(2) . . . . ?
N35 C34 C48A C49A 93.8(19) . . . . ?
C33 C34 C48A C49A -104.1(19) . . . . ?
C34 N35 C50 C51 94.4(5) . . . . ?
C34 N35 C50 C55 -90.3(5) . . . . ?
C55 C50 C51 C52 2.9(5) . . . . ?
N35 C50 C51 C52 178.2(3) . . . . ?
C55 C50 C51 C56 -178.9(3) . . . . ?
N35 C50 C51 C56 -3.7(5) . . . . ?
C50 C51 C52 C53 -1.8(6) . . . . ?
C56 C51 C52 C53 180.0(4) . . . . ?
C51 C52 C53 C54 -0.2(6) . . . . ?
C52 C53 C54 C55 1.1(6) . . . . ?
C53 C54 C55 C50 0.0(6) . . . . ?
C53 C54 C55 C58 -178.7(4) . . . . ?
C51 C50 C55 C54 -2.0(5) . . . . ?
N35 C50 C55 C54 -177.3(3) . . . . ?
C51 C50 C55 C58 176.6(4) . . . . ?
N35 C50 C55 C58 1.3(5) . . . . ?
C52 C51 C56 C57 -61.7(5) . . . . ?
C50 C51 C56 C57 120.2(4) . . . . ?
C54 C55 C58 C59 61.3(6) . . . . ?
C50 C55 C58 C59 -117.3(6) . . . . ?
C66 N61 C62 C63 174.4(4) . . . . ?
C66 N61 C62 C76A -27.8(12) . . . . ?
C66 N61 C62 C76 1.2(7) . . . . ?
N61 C62 C63 C64 -1.8(7) . . . . ?
C76A C62 C63 C64 -160.1(10) . . . . ?
C76 C62 C63 C64 171.3(6) . . . . ?
C80 N65 C64 C63 -172.0(6) . . . . ?
C80A N65 C64 C63 178.5(8) . . . . ?
C80A N65 C64 C78A 13.9(10) . . . . ?
C80 N65 C64 C78 -6.1(9) . . . . ?
C62 C63 C64 N65 1.4(6) . . . . ?
C62 C63 C64 C78A 164.9(7) . . . . ?
C62 C63 C64 C78 -165.6(6) . . . . ?
C62 N61 C66 C67 -87.3(5) . . . . ?
C62 N61 C66 C71 97.7(4) . . . . ?
C71 C66 C67 C68 -1.9(5) . . . . ?
N61 C66 C67 C68 -176.8(3) . . . . ?
C71 C66 C67 C72 177.2(4) . . . . ?
N61 C66 C67 C72 2.3(5) . . . . ?
C66 C67 C68 C69 0.9(6) . . . . ?
C72 C67 C68 C69 -178.2(4) . . . . ?
C67 C68 C69 C70 0.2(6) . . . . ?
C68 C69 C70 C71 -0.3(6) . . . . ?
C69 C70 C71 C66 -0.7(5) . . . . ?
C69 C70 C71 C74 177.3(3) . . . . ?
C67 C66 C71 C70 1.8(5) . . . . ?
N61 C66 C71 C70 176.6(3) . . . . ?
C67 C66 C71 C74 -176.1(3) . . . . ?
N61 C66 C71 C74 -1.3(5) . . . . ?
C68 C67 C72 C73A 102(4) . . . . ?
C66 C67 C72 C73A -77(4) . . . . ?
C68 C67 C72 C73 61.8(8) . . . . ?
C66 C67 C72 C73 -117.3(8) . . . . ?
C70 C71 C74 C75 -65.4(5) . . . . ?
C66 C71 C74 C75 112.4(4) . . . . ?
N61 C62 C76 C77 -95.8(6) . . . . ?
C63 C62 C76 C77 91.0(6) . . . . ?
N65 C64 C78 C79 79.3(9) . . . . ?
C63 C64 C78 C79 -114.4(7) . . . . ?
C64 N65 C80 C81 85.5(13) . . . . ?
C64 N65 C80 C85 -96.7(8) . . . . ?
C85 C80 C81 C82 0.0 . . . . ?
N65 C80 C81 C82 177.7(17) . . . . ?
C85 C80 C81 C86 177.1(15) . . . . ?
N65 C80 C81 C86 -5.2(16) . . . . ?
C80 C81 C82 C83 0.0 . . . . ?
C86 C81 C82 C83 -177.0(16) . . . . ?
C81 C82 C83 C84 0.0 . . . . ?
C82 C83 C84 C85 0.0 . . . . ?
C83 C84 C85 C80 0.0 . . . . ?
C83 C84 C85 C88 179.6(13) . . . . ?
C81 C80 C85 C84 0.0 . . . . ?
N65 C80 C85 C84 -178.1(14) . . . . ?
C81 C80 C85 C88 -179.5(17) . . . . ?
N65 C80 C85 C88 2.4(16) . . . . ?
C82 C81 C86 C87 -55(2) . . . . ?
C80 C81 C86 C87 127.8(16) . . . . ?
C84 C85 C88 C89 83(2) . . . . ?
C80 C85 C88 C89 -97(2) . . . . ?
N61 C62 C76A C77A 105(2) . . . . ?
C63 C62 C76A C77A -96(2) . . . . ?
N65 C64 C78A C79A -108.9(11) . . . . ?
C63 C64 C78A C79A 87.1(12) . . . . ?
C64 N65 C80A C81A 87.2(11) . . . . ?
C64 N65 C80A C85A -100.8(14) . . . . ?
C85A C80A C81A C82A 0.0 . . . . ?
N65 C80A C81A C82A 173.0(17) . . . . ?
C85A C80A C81A C86A -169(2) . . . . ?
N65 C80A C81A C86A 4(2) . . . . ?
C80A C81A C82A C83A 0.0 . . . . ?
C86A C81A C82A C83A 170.1(18) . . . . ?
C81A C82A C83A C84A 0.0 . . . . ?
C82A C83A C84A C85A 0.0 . . . . ?
C83A C84A C85A C80A 0.0 . . . . ?
C83A C84A C85A C88A -175(3) . . . . ?
C81A C80A C85A C84A 0.0 . . . . ?
N65 C80A C85A C84A -171(2) . . . . ?
C81A C80A C85A C88A 176(2) . . . . ?
N65 C80A C85A C88A 4.8(18) . . . . ?
C82A C81A C86A C87A -56(3) . . . . ?
C80A C81A C86A C87A 113(2) . . . . ?
C84A C85A C88A C89A 14(5) . . . . ?
C80A C85A C88A C89A -161(3) . . . . ?
